data_1520197
loop_
_publ_author_name
'Coles, Simon J.'
'Hursthouse, Michael B.'
'Sengul, Abdurrahaman'

_publ_section_title
;
 Platinum 3,3'-bis-(benzimidazol-2-yl)-2,2'-bipyridine dichloride.DMSO
;
_journal_name_full 'Crystal Structure Report Archive'
_journal_page_first 509
_journal_year 2008
_chemical_formula_sum 'C26 H20 Cl2 N6 O Pt S'
_chemical_formula_weight 730.53
_space_group_IT_number 2
_symmetry_cell_setting triclinic
_symmetry_space_group_name_Hall '-P 1'
_symmetry_space_group_name_H-M 'P -1'
_atom_sites_solution_hydrogens geom
_atom_sites_solution_primary direct
_atom_sites_solution_secondary difmap
_cell_angle_alpha 109.7700(10)
_cell_angle_beta 111.1540(10)
_cell_angle_gamma 101.6710(10)
_cell_formula_units_Z 2
_cell_length_a 9.9136(3)
_cell_length_b 12.5634(3)
_cell_length_c 12.8377(3)
_cell_measurement_reflns_used 55159
_cell_measurement_temperature 120(2)
_cell_measurement_theta_max 27.48
_cell_measurement_theta_min 2.91
_cell_volume 1303.93(6)
_computing_cell_refinement 'DENZO, COLLECT'
_computing_data_reduction 'DENZO, COLLECT'
_computing_molecular_graphics 'PLATON (Spek, 2003)'
_computing_structure_refinement 'SHELXL-97 (Sheldrick, 1997)'
_computing_structure_solution 'SHELXS-97 (Sheldrick, 1997)'
_diffrn_ambient_temperature 120(2)
_diffrn_detector_area_resol_mean 9.091
_diffrn_measured_fraction_theta_full 0.996
_diffrn_measured_fraction_theta_max 0.996
_diffrn_measurement_device_type 'Bruker-Nonius KappaCCD Area Detector'
_diffrn_measurement_method '\f and \w scans'
_diffrn_radiation_monochromator graphite
_diffrn_radiation_source 'Bruker-Nonius FR591 rotating anode'
_diffrn_radiation_type MoK\a
_diffrn_radiation_wavelength 0.71073
_diffrn_reflns_av_R_equivalents 0.0321
_diffrn_reflns_av_sigmaI/netI 0.0309
_diffrn_reflns_limit_h_max 12
_diffrn_reflns_limit_h_min -12
_diffrn_reflns_limit_k_max 15
_diffrn_reflns_limit_k_min -16
_diffrn_reflns_limit_l_max 16
_diffrn_reflns_limit_l_min -16
_diffrn_reflns_number 27964
_diffrn_reflns_theta_full 27.50
_diffrn_reflns_theta_max 27.50
_diffrn_reflns_theta_min 3.24
_exptl_absorpt_coefficient_mu 5.698
_exptl_absorpt_correction_T_max 0.7637
_exptl_absorpt_correction_T_min 0.5026
_exptl_absorpt_correction_type multi-scan
_exptl_absorpt_process_details 'SADABS V2.10 (Sheldrick, G.M., 2003)'
_exptl_crystal_density_diffrn 1.861
_exptl_crystal_density_method 'not measured'
_exptl_crystal_F_000 708
_exptl_crystal_size_max 0.14
_exptl_crystal_size_mid 0.05
_exptl_crystal_size_min 0.05
_refine_diff_density_max 1.340
_refine_diff_density_min -1.753
_refine_diff_density_rms 0.137
_refine_ls_extinction_method none
_refine_ls_goodness_of_fit_ref 1.068
_refine_ls_hydrogen_treatment mixed
_refine_ls_matrix_type full
_refine_ls_number_parameters 344
_refine_ls_number_reflns 5957
_refine_ls_number_restraints 0
_refine_ls_restrained_S_all 1.068
_refine_ls_R_factor_all 0.0272
_refine_ls_R_factor_gt 0.0255
_refine_ls_shift/su_max 0.052
_refine_ls_shift/su_mean 0.002
_refine_ls_structure_factor_coef Fsqd
_refine_ls_weighting_details 'calc w=1/[\s^2^(Fo^2^)+(0.0320P)^2^+2.8376P] where P=(Fo^2^+2Fc^2^)/3'
_refine_ls_weighting_scheme calc
_refine_ls_wR_factor_gt 0.0641
_refine_ls_wR_factor_ref 0.0653
_reflns_number_gt 5718
_reflns_number_total 5957
_reflns_threshold_expression >2sigma(I)
_cod_data_source_file eCrystal-509.cif
_cod_data_source_block 2008sjc0017
_cod_depositor_comments
;
Citation :
Coles, Simon J. and Hursthouse, Michael B. and 
Sengul, Abdurrahaman (2008) 
University of Southampton, Crystal Structure Report Archive. 
(doi:10.5258/ecrystals/509)

More at:
http://ecrystals.chem.soton.ac.uk/509/

The following automatic conversions were performed:

'_symmetry_cell_setting' value 'Triclinic' changed to 'triclinic'
according to the built-in table from CIF Core dictionary named
'cif_core.dic' version 2.4.1 from 2010-06-29.

Automatic conversion script
Id: cif_fix_values 3392 2015-05-12 13:50:21Z andrius 
;
_cod_original_sg_symbol_H-M P-1
_cod_database_code 1520197

loop_
_symmetry_equiv_pos_as_xyz
'x, y, z'
'-x, -y, -z'

loop_
_atom_site_label
_atom_site_type_symbol
_atom_site_fract_x
_atom_site_fract_y
_atom_site_fract_z
_atom_site_U_iso_or_equiv
_atom_site_adp_type
_atom_site_occupancy
_atom_site_symmetry_multiplicity
_atom_site_calc_flag
_atom_site_refinement_flags
_atom_site_disorder_assembly
_atom_site_disorder_group
Pt1 Pt 0.581824(13) 0.361322(10) 0.581731(10) 0.01445(5) Uani 1 1 d . . .
Cl1 Cl 0.46886(10) 0.32296(7) 0.37493(7) 0.01981(16) Uani 1 1 d . . .
Cl2 Cl 0.82750(9) 0.42304(8) 0.59978(8) 0.02069(17) Uani 1 1 d . . .
N1 N 0.6743(3) 0.3963(2) 0.7632(3) 0.0157(5) Uani 1 1 d . . .
N2 N 0.7326(4) 0.3595(3) 0.9280(3) 0.0204(6) Uani 1 1 d . . .
N3 N 0.3165(4) 0.0265(3) 0.5515(3) 0.0212(6) Uani 1 1 d . . .
N4 N 0.3691(3) 0.3121(2) 0.5728(2) 0.0152(5) Uani 1 1 d . . .
N5 N 0.2510(4) 0.1350(3) 0.7780(3) 0.0243(6) Uani 1 1 d . . .
N6 N -0.0016(4) 0.0629(3) 0.6401(3) 0.0216(6) Uani 1 1 d . . .
C1 C 0.6534(4) 0.3128(3) 0.8030(3) 0.0162(6) Uani 1 1 d . . .
C2 C 0.7715(4) 0.5063(3) 0.8693(3) 0.0181(7) Uani 1 1 d . . .
C3 C 0.8093(4) 0.4828(3) 0.9737(3) 0.0204(7) Uani 1 1 d . . .
C4 C 0.9055(4) 0.5742(3) 1.0950(3) 0.0245(7) Uani 1 1 d . . .
H4 H 0.9307 0.5576 1.1652 0.029 Uiso 1 1 calc R . .
C5 C 0.9624(5) 0.6901(3) 1.1083(4) 0.0277(8) Uani 1 1 d . . .
H5 H 1.0291 0.7551 1.1898 0.033 Uiso 1 1 calc R . .
C6 C 0.9244(4) 0.7151(3) 1.0041(4) 0.0250(8) Uani 1 1 d . . .
H6 H 0.9644 0.7965 1.0174 0.030 Uiso 1 1 calc R . .
C7 C 0.8302(4) 0.6234(3) 0.8829(3) 0.0221(7) Uani 1 1 d . . .
H7 H 0.8067 0.6397 0.8126 0.027 Uiso 1 1 calc R . .
C8 C 0.5571(4) 0.1827(3) 0.7215(3) 0.0184(7) Uani 1 1 d . . .
C9 C 0.6142(4) 0.0951(3) 0.7428(4) 0.0230(7) Uani 1 1 d . . .
H9 H 0.7152 0.1184 0.8084 0.028 Uiso 1 1 calc R . .
C10 C 0.5200(5) -0.0268(3) 0.6658(4) 0.0279(8) Uani 1 1 d . . .
H10 H 0.5545 -0.0887 0.6790 0.034 Uiso 1 1 calc R . .
C11 C 0.3766(5) -0.0566(3) 0.5706(4) 0.0253(8) Uani 1 1 d . . .
H11 H 0.3162 -0.1403 0.5149 0.030 Uiso 1 1 calc R . .
C12 C 0.4063(4) 0.1448(3) 0.6273(3) 0.0173(6) Uani 1 1 d . . .
C13 C 0.3209(4) 0.2286(3) 0.6092(3) 0.0172(6) Uani 1 1 d . . .
C14 C 0.1839(4) 0.2125(3) 0.6212(3) 0.0197(7) Uani 1 1 d . . .
C15 C 0.0916(4) 0.2758(3) 0.5851(3) 0.0227(7) Uani 1 1 d . . .
H15 H -0.0030 0.2645 0.5904 0.027 Uiso 1 1 calc R . .
C16 C 0.1385(4) 0.3558(3) 0.5410(3) 0.0236(7) Uani 1 1 d . . .
H16 H 0.0744 0.3972 0.5127 0.028 Uiso 1 1 calc R . .
C17 C 0.2792(4) 0.3742(3) 0.5390(3) 0.0202(7) Uani 1 1 d . . .
H17 H 0.3138 0.4321 0.5131 0.024 Uiso 1 1 calc R . .
C18 C 0.1468(4) 0.1358(3) 0.6802(3) 0.0201(7) Uani 1 1 d . . .
C19 C 0.1655(5) 0.0562(3) 0.8053(4) 0.0252(8) Uani 1 1 d . . .
C20 C 0.2152(5) 0.0215(4) 0.9014(4) 0.0363(9) Uani 1 1 d . . .
H20 H 0.3221 0.0516 0.9602 0.044 Uiso 1 1 calc R . .
C21 C 0.1027(6) -0.0582(4) 0.9075(5) 0.0393(10) Uani 1 1 d . . .
H21 H 0.1333 -0.0838 0.9712 0.047 Uiso 1 1 calc R . .
C22 C -0.0543(5) -0.1019(4) 0.8221(4) 0.0339(9) Uani 1 1 d . . .
H22 H -0.1283 -0.1555 0.8301 0.041 Uiso 1 1 calc R . .
C23 C -0.1055(5) -0.0697(3) 0.7266(4) 0.0272(8) Uani 1 1 d . . .
H23 H -0.2124 -0.1008 0.6676 0.033 Uiso 1 1 calc R . .
C24 C 0.0078(4) 0.0110(3) 0.7206(3) 0.0233(7) Uani 1 1 d . . .
S1 S 0.62595(14) 0.23169(12) 0.12452(11) 0.0432(3) Uani 1 1 d . . .
O1 O 0.6913(5) 0.2174(3) 0.0348(3) 0.0482(9) Uani 1 1 d . . .
C25 C 0.5500(7) 0.3506(6) 0.1257(5) 0.0561(14) Uani 1 1 d . . .
H25A H 0.4680 0.3258 0.0416 0.084 Uiso 1 1 calc R . .
H25B H 0.6340 0.4254 0.1514 0.084 Uiso 1 1 calc R . .
H25C H 0.5069 0.3652 0.1846 0.084 Uiso 1 1 calc R . .
C26 C 0.7887(6) 0.3070(6) 0.2755(5) 0.0569(15) Uani 1 1 d . . .
H26A H 0.8439 0.2522 0.2874 0.085 Uiso 1 1 calc R . .
H26B H 0.7532 0.3304 0.3390 0.085 Uiso 1 1 calc R . .
H26C H 0.8589 0.3800 0.2837 0.085 Uiso 1 1 calc R . .
H6N H -0.083(6) 0.044(5) 0.574(5) 0.038(14) Uiso 1 1 d . . .
H2N H 0.728(6) 0.316(5) 0.972(5) 0.050(16) Uiso 1 1 d . . .

loop_
_atom_site_aniso_label
_atom_site_aniso_U_11
_atom_site_aniso_U_22
_atom_site_aniso_U_33
_atom_site_aniso_U_23
_atom_site_aniso_U_13
_atom_site_aniso_U_12
Pt1 0.01517(8) 0.01292(7) 0.01614(7) 0.00736(5) 0.00793(5) 0.00424(5)
Cl1 0.0216(4) 0.0193(4) 0.0180(4) 0.0099(3) 0.0087(3) 0.0047(3)
Cl2 0.0174(4) 0.0255(4) 0.0241(4) 0.0141(3) 0.0117(3) 0.0083(3)
N1 0.0167(13) 0.0131(13) 0.0165(13) 0.0066(11) 0.0079(11) 0.0041(10)
N2 0.0249(15) 0.0201(15) 0.0196(14) 0.0111(12) 0.0114(12) 0.0090(12)
N3 0.0247(15) 0.0154(14) 0.0223(14) 0.0064(12) 0.0123(12) 0.0064(12)
N4 0.0174(13) 0.0133(13) 0.0135(12) 0.0057(10) 0.0069(11) 0.0044(10)
N5 0.0236(15) 0.0270(16) 0.0302(16) 0.0182(14) 0.0157(13) 0.0090(13)
N6 0.0203(15) 0.0205(15) 0.0246(15) 0.0098(12) 0.0130(13) 0.0047(12)
C1 0.0182(15) 0.0154(15) 0.0199(15) 0.0105(13) 0.0104(13) 0.0076(12)
C2 0.0157(15) 0.0187(16) 0.0166(15) 0.0059(13) 0.0064(13) 0.0055(13)
C3 0.0207(16) 0.0192(16) 0.0203(16) 0.0075(14) 0.0103(14) 0.0062(13)
C4 0.0272(19) 0.0267(18) 0.0152(16) 0.0064(14) 0.0093(14) 0.0082(15)
C5 0.0277(19) 0.0232(18) 0.0215(17) 0.0023(15) 0.0106(15) 0.0046(15)
C6 0.0265(19) 0.0176(17) 0.0284(19) 0.0074(15) 0.0146(16) 0.0050(14)
C7 0.0237(17) 0.0179(16) 0.0253(17) 0.0110(14) 0.0122(15) 0.0052(14)
C8 0.0208(16) 0.0170(16) 0.0197(16) 0.0087(13) 0.0124(14) 0.0054(13)
C9 0.0255(18) 0.0205(17) 0.0289(18) 0.0145(15) 0.0145(15) 0.0098(14)
C10 0.031(2) 0.0180(17) 0.042(2) 0.0160(16) 0.0197(18) 0.0126(15)
C11 0.032(2) 0.0107(15) 0.035(2) 0.0084(14) 0.0190(17) 0.0064(14)
C12 0.0204(16) 0.0158(15) 0.0214(16) 0.0096(13) 0.0147(13) 0.0062(13)
C13 0.0170(15) 0.0140(15) 0.0171(15) 0.0050(12) 0.0076(13) 0.0030(12)
C14 0.0205(16) 0.0157(15) 0.0200(16) 0.0062(13) 0.0101(13) 0.0034(13)
C15 0.0172(16) 0.0252(18) 0.0228(17) 0.0077(14) 0.0103(14) 0.0059(14)
C16 0.0207(17) 0.0236(18) 0.0268(18) 0.0119(15) 0.0097(15) 0.0101(14)
C17 0.0196(17) 0.0180(16) 0.0229(17) 0.0111(14) 0.0086(14) 0.0054(13)
C18 0.0209(17) 0.0166(16) 0.0260(17) 0.0078(14) 0.0160(14) 0.0065(13)
C19 0.0277(19) 0.0213(18) 0.0293(19) 0.0131(15) 0.0157(16) 0.0066(15)
C20 0.032(2) 0.042(2) 0.041(2) 0.028(2) 0.0164(19) 0.0117(18)
C21 0.040(2) 0.047(3) 0.045(3) 0.033(2) 0.022(2) 0.015(2)
C22 0.039(2) 0.028(2) 0.041(2) 0.0192(18) 0.024(2) 0.0084(17)
C23 0.0269(19) 0.0235(18) 0.031(2) 0.0107(16) 0.0162(16) 0.0067(15)
C24 0.0285(19) 0.0175(16) 0.0270(18) 0.0085(14) 0.0179(16) 0.0076(14)
S1 0.0420(6) 0.0470(7) 0.0311(5) 0.0224(5) 0.0114(5) 0.0010(5)
O1 0.084(3) 0.0412(19) 0.0369(17) 0.0269(15) 0.0347(19) 0.0285(18)
C25 0.052(3) 0.082(4) 0.052(3) 0.038(3) 0.032(3) 0.029(3)
C26 0.039(3) 0.079(4) 0.032(2) 0.015(3) 0.011(2) 0.010(3)

loop_
_atom_type_symbol
_atom_type_description
_atom_type_scat_dispersion_real
_atom_type_scat_dispersion_imag
_atom_type_scat_source
C C 0.0033 0.0016 'International Tables Vol C Tables 4.2.6.8 and 6.1.1.4'
H H 0.0000 0.0000 'International Tables Vol C Tables 4.2.6.8 and 6.1.1.4'
Cl Cl 0.1484 0.1585 'International Tables Vol C Tables 4.2.6.8 and 6.1.1.4'
N N 0.0061 0.0033 'International Tables Vol C Tables 4.2.6.8 and 6.1.1.4'
O O 0.0106 0.0060 'International Tables Vol C Tables 4.2.6.8 and 6.1.1.4'
Pt Pt -1.7033 8.3905 'International Tables Vol C Tables 4.2.6.8 and 6.1.1.4'
S S 0.1246 0.1234 'International Tables Vol C Tables 4.2.6.8 and 6.1.1.4'

loop_
_geom_angle_atom_site_label_1
_geom_angle_atom_site_label_2
_geom_angle_atom_site_label_3
_geom_angle
_geom_angle_site_symmetry_1
_geom_angle_site_symmetry_3
N1 Pt1 N4 87.96(11) . .
N1 Pt1 Cl2 90.21(8) . .
N4 Pt1 Cl2 177.76(8) . .
N1 Pt1 Cl1 177.99(8) . .
N4 Pt1 Cl1 90.28(8) . .
Cl2 Pt1 Cl1 91.53(3) . .
C1 N1 C2 106.4(3) . .
C1 N1 Pt1 124.4(2) . .
C2 N1 Pt1 129.2(2) . .
C1 N2 C3 107.2(3) . .
C1 N2 H2N 124(4) . .
C3 N2 H2N 128(4) . .
C12 N3 C11 117.6(3) . .
C17 N4 C13 119.9(3) . .
C17 N4 Pt1 117.0(2) . .
C13 N4 Pt1 122.9(2) . .
C18 N5 C19 104.5(3) . .
C18 N6 C24 106.1(3) . .
C18 N6 H6N 128(4) . .
C24 N6 H6N 125(4) . .
N1 C1 N2 112.3(3) . .
N1 C1 C8 124.9(3) . .
N2 C1 C8 122.8(3) . .
N1 C2 C7 131.2(3) . .
N1 C2 C3 107.6(3) . .
C7 C2 C3 121.2(3) . .
N2 C3 C4 131.4(3) . .
N2 C3 C2 106.4(3) . .
C4 C3 C2 122.2(3) . .
C5 C4 C3 116.5(3) . .
C5 C4 H4 121.7 . .
C3 C4 H4 121.7 . .
C4 C5 C6 121.8(3) . .
C4 C5 H5 119.1 . .
C6 C5 H5 119.1 . .
C7 C6 C5 121.5(3) . .
C7 C6 H6 119.2 . .
C5 C6 H6 119.2 . .
C6 C7 C2 116.7(3) . .
C6 C7 H7 121.6 . .
C2 C7 H7 121.6 . .
C12 C8 C9 119.0(3) . .
C12 C8 C1 121.3(3) . .
C9 C8 C1 119.6(3) . .
C10 C9 C8 118.4(3) . .
C10 C9 H9 120.8 . .
C8 C9 H9 120.8 . .
C11 C10 C9 118.9(3) . .
C11 C10 H10 120.5 . .
C9 C10 H10 120.5 . .
N3 C11 C10 123.6(3) . .
N3 C11 H11 118.2 . .
C10 C11 H11 118.2 . .
N3 C12 C8 122.3(3) . .
N3 C12 C13 113.1(3) . .
C8 C12 C13 124.3(3) . .
N4 C13 C14 120.6(3) . .
N4 C13 C12 120.4(3) . .
C14 C13 C12 118.8(3) . .
C15 C14 C13 118.9(3) . .
C15 C14 C18 121.3(3) . .
C13 C14 C18 119.6(3) . .
C14 C15 C16 119.5(3) . .
C14 C15 H15 120.3 . .
C16 C15 H15 120.3 . .
C17 C16 C15 119.1(3) . .
C17 C16 H16 120.4 . .
C15 C16 H16 120.4 . .
N4 C17 C16 121.7(3) . .
N4 C17 H17 119.1 . .
C16 C17 H17 119.1 . .
N5 C18 N6 113.9(3) . .
N5 C18 C14 123.8(3) . .
N6 C18 C14 122.3(3) . .
N5 C19 C24 110.0(3) . .
N5 C19 C20 129.9(4) . .
C24 C19 C20 120.1(4) . .
C21 C20 C19 117.5(4) . .
C21 C20 H20 121.3 . .
C19 C20 H20 121.3 . .
C22 C21 C20 121.5(4) . .
C22 C21 H21 119.3 . .
C20 C21 H21 119.3 . .
C23 C22 C21 121.9(4) . .
C23 C22 H22 119.0 . .
C21 C22 H22 119.0 . .
C22 C23 C24 116.6(4) . .
C22 C23 H23 121.7 . .
C24 C23 H23 121.7 . .
N6 C24 C19 105.6(3) . .
N6 C24 C23 132.1(4) . .
C19 C24 C23 122.4(4) . .
O1 S1 C26 105.8(3) . .
O1 S1 C25 105.8(2) . .
C26 S1 C25 100.5(3) . .
S1 C25 H25A 109.5 . .
S1 C25 H25B 109.5 . .
H25A C25 H25B 109.5 . .
S1 C25 H25C 109.5 . .
H25A C25 H25C 109.5 . .
H25B C25 H25C 109.5 . .
S1 C26 H26A 109.5 . .
S1 C26 H26B 109.5 . .
H26A C26 H26B 109.5 . .
S1 C26 H26C 109.5 . .
H26A C26 H26C 109.5 . .
H26B C26 H26C 109.5 . .

loop_
_geom_bond_atom_site_label_1
_geom_bond_atom_site_label_2
_geom_bond_distance
_geom_bond_site_symmetry_2
Pt1 N1 2.016(3) .
Pt1 N4 2.023(3) .
Pt1 Cl2 2.3009(8) .
Pt1 Cl1 2.3032(8) .
N1 C1 1.325(4) .
N1 C2 1.391(4) .
N2 C1 1.343(4) .
N2 C3 1.382(5) .
N2 H2N 0.91(6) .
N3 C12 1.345(4) .
N3 C11 1.351(5) .
N4 C17 1.350(4) .
N4 C13 1.355(4) .
N5 C18 1.311(5) .
N5 C19 1.390(5) .
N6 C18 1.363(5) .
N6 C24 1.383(5) .
N6 H6N 0.85(5) .
C1 C8 1.472(5) .
C2 C7 1.393(5) .
C2 C3 1.404(5) .
C3 C4 1.389(5) .
C4 C5 1.378(6) .
C4 H4 0.9500 .
C5 C6 1.414(6) .
C5 H5 0.9500 .
C6 C7 1.387(5) .
C6 H6 0.9500 .
C7 H7 0.9500 .
C8 C12 1.393(5) .
C8 C9 1.397(5) .
C9 C10 1.388(5) .
C9 H9 0.9500 .
C10 C11 1.370(6) .
C10 H10 0.9500 .
C11 H11 0.9500 .
C12 C13 1.504(5) .
C13 C14 1.404(5) .
C14 C15 1.387(5) .
C14 C18 1.479(5) .
C15 C16 1.390(5) .
C15 H15 0.9500 .
C16 C17 1.378(5) .
C16 H16 0.9500 .
C17 H17 0.9500 .
C19 C24 1.394(5) .
C19 C20 1.402(6) .
C20 C21 1.384(6) .
C20 H20 0.9500 .
C21 C22 1.393(7) .
C21 H21 0.9500 .
C22 C23 1.377(6) .
C22 H22 0.9500 .
C23 C24 1.396(5) .
C23 H23 0.9500 .
S1 O1 1.491(4) .
S1 C26 1.772(5) .
S1 C25 1.802(6) .
C25 H25A 0.9800 .
C25 H25B 0.9800 .
C25 H25C 0.9800 .
C26 H26A 0.9800 .
C26 H26B 0.9800 .
C26 H26C 0.9800 .
